data_7712127
loop_
_publ_author_name
'Ankur, ?'
'Sharma, Deepti'
'Andrews, Alex P.'
'Venugopal, Ajay'

_publ_section_title
;
 Reactivity of a quasi-four-coordinate butylmagnesium cation.
;
_journal_issue 6
_journal_name_full 'Dalton transactions (Cambridge, England : 2003)'
_journal_page_first 1533
_journal_page_last 1537
_journal_paper_doi 10.1039/d3dt00018d
_journal_volume 52
_journal_year 2023
_chemical_formula_moiety '2(C32 H12 B F24), C24 H48 Mg O6, 3(C4 H8 O)'
_chemical_formula_sum 'C100 H96 B2 F48 Mg O9'
_chemical_formula_weight 2399.69
_space_group_crystal_system monoclinic
_space_group_IT_number 15
_space_group_name_Hall '-C 2yc'
_space_group_name_H-M_alt 'C 1 2/c 1'
_atom_sites_solution_hydrogens geom
_audit_creation_method SHELXL-2018/3
_audit_update_record
;
2022-10-30 deposited with the CCDC.	2023-01-16 downloaded from the CCDC.
;
_cell_angle_alpha 90
_cell_angle_beta 123.418(5)
_cell_angle_gamma 90
_cell_formula_units_Z 4
_cell_length_a 29.124(2)
_cell_length_b 17.614(2)
_cell_length_c 24.717(3)
_cell_measurement_reflns_used 6329
_cell_measurement_temperature 142(2)
_cell_measurement_theta_max 21.03
_cell_measurement_theta_min 2.43
_cell_volume 10583(2)
_computing_cell_refinement 'APEX3/SAINT (Bruker, 2016)'
_computing_data_collection 'APEX3 (Bruker, 2016)'
_computing_data_reduction 'SAINT/XPREP (Bruker, 2016)'
_computing_molecular_graphics 'ORTEP3- 2014.1(Farrugia, 1997) '
_computing_publication_material 'SHELXL-2018/3 (Sheldrick, 2018)'
_computing_structure_refinement 'SHELXL-2018/3 (Sheldrick, 2018)'
_computing_structure_solution 'SHELXT 2018/2 (Sheldrick, 2018)'
_diffrn_ambient_temperature 142(2)
_diffrn_detector_area_resol_mean 0
_diffrn_measured_fraction_theta_full 0.999
_diffrn_measured_fraction_theta_max 0.999
_diffrn_measurement_device_type 'Bruker KAPPA APEX-II CCD'
_diffrn_measurement_method '\f and \w scans'
_diffrn_radiation_type MoK\a
_diffrn_radiation_wavelength 0.71073
_diffrn_reflns_av_R_equivalents 0.0635
_diffrn_reflns_av_unetI/netI 0.0522
_diffrn_reflns_Laue_measured_fraction_full 0.999
_diffrn_reflns_Laue_measured_fraction_max 0.999
_diffrn_reflns_limit_h_max 30
_diffrn_reflns_limit_h_min -34
_diffrn_reflns_limit_k_max 20
_diffrn_reflns_limit_k_min -20
_diffrn_reflns_limit_l_max 29
_diffrn_reflns_limit_l_min -27
_diffrn_reflns_number 51561
_diffrn_reflns_point_group_measured_fraction_full 0.999
_diffrn_reflns_point_group_measured_fraction_max 0.999
_diffrn_reflns_theta_full 24.999
_diffrn_reflns_theta_max 24.999
_diffrn_reflns_theta_min 1.750
_diffrn_source 'sealed tube'
_exptl_absorpt_coefficient_mu 0.157
_exptl_absorpt_correction_T_max 0.993
_exptl_absorpt_correction_T_min 0.987
_exptl_absorpt_correction_type multi-scan
_exptl_absorpt_process_details 'SADABS (Bruker, 2016)'
_exptl_crystal_colour colourless
_exptl_crystal_density_diffrn 1.506
_exptl_crystal_density_meas 1.506
_exptl_crystal_density_method none
_exptl_crystal_description plate
_exptl_crystal_F_000 4888
_exptl_crystal_size_max 0.085
_exptl_crystal_size_mid 0.085
_exptl_crystal_size_min 0.045
_refine_diff_density_max 0.926
_refine_diff_density_min -0.501
_refine_diff_density_rms 0.067
_refine_ls_extinction_method none
_refine_ls_goodness_of_fit_ref 1.019
_refine_ls_hydrogen_treatment constr
_refine_ls_matrix_type full
_refine_ls_number_parameters 873
_refine_ls_number_reflns 9322
_refine_ls_number_restraints 246
_refine_ls_restrained_S_all 1.048
_refine_ls_R_factor_all 0.1287
_refine_ls_R_factor_gt 0.0763
_refine_ls_shift/su_max 0.029
_refine_ls_shift/su_mean 0.001
_refine_ls_structure_factor_coef Fsqd
_refine_ls_weighting_details 'w=1/[\s^2^(Fo^2^)+(0.0787P)^2^+54.8694P] where P=(Fo^2^+2Fc^2^)/3'
_refine_ls_weighting_scheme calc
_refine_ls_wR_factor_gt 0.1787
_refine_ls_wR_factor_ref 0.2166
_reflns_Friedel_coverage 0.000
_reflns_number_gt 5670
_reflns_number_total 9322
_reflns_threshold_expression 'I > 2\s(I)'
_cod_data_source_file d3dt00018d2.cif
_cod_data_source_block 3a
_cod_depositor_comments 'Adding full bibliography for 7712126--7712130.cif.'
_cod_original_cell_volume 10583.1(19)
_cod_original_sg_symbol_H-M 'C 2/c'
_cod_database_code 7712127
_shelx_shelxl_version_number 2018/3
_shelx_space_group_comment
;
The symmetry employed for this shelxl refinement is uniquely defined
by the following loop, which should always be used as a source of
symmetry information in preference to the above space-group names.
They are only intended as comments.
;
_shelx_estimated_absorpt_t_min 0.987
_shelx_estimated_absorpt_t_max 0.993

loop_
_space_group_symop_operation_xyz
'x, y, z'
'-x, y, -z+1/2'
'x+1/2, y+1/2, z'
'-x+1/2, y+1/2, -z+1/2'
'-x, -y, -z'
'x, -y, z-1/2'
'-x+1/2, -y+1/2, -z'
'x+1/2, -y+1/2, z-1/2'

loop_
_atom_site_label
_atom_site_type_symbol
_atom_site_fract_x
_atom_site_fract_y
_atom_site_fract_z
_atom_site_U_iso_or_equiv
_atom_site_adp_type
_atom_site_occupancy
_atom_site_site_symmetry_order
_atom_site_calc_flag
_atom_site_refinement_flags_posn
_atom_site_refinement_flags_adp
_atom_site_refinement_flags_occupancy
_atom_site_disorder_assembly
_atom_site_disorder_group
C1 C 0.4967(2) 0.6663(3) 0.3677(2) 0.0488(13) Uani 1 1 d . U . . .
H1A H 0.461151 0.693645 0.344115 0.059 Uiso 1 1 calc R U . . .
H1B H 0.525972 0.701392 0.374254 0.059 Uiso 1 1 calc R U . . .
C2 C 0.5091(3) 0.6379(4) 0.4312(3) 0.0735(18) Uani 1 1 d . U . . .
H2A H 0.494888 0.672848 0.450043 0.088 Uiso 1 1 calc R U . . .
H2B H 0.549071 0.630432 0.462493 0.088 Uiso 1 1 calc R U . . .
C3 C 0.4788(3) 0.5639(4) 0.4119(3) 0.0769(19) Uani 1 1 d . U . . .
H3A H 0.439081 0.571735 0.392740 0.092 Uiso 1 1 calc R U . . .
H3B H 0.493717 0.529431 0.449628 0.092 Uiso 1 1 calc R U . . .
C4 C 0.4889(2) 0.5327(3) 0.3624(2) 0.0492(13) Uani 1 1 d . U . . .
H4A H 0.522883 0.501752 0.383609 0.059 Uiso 1 1 calc R U . . .
H4B H 0.457602 0.500732 0.330233 0.059 Uiso 1 1 calc R U . . .
C5 C 0.37509(17) 0.5953(3) 0.2085(2) 0.0444(12) Uani 1 1 d . U . . .
H5A H 0.385395 0.632223 0.243659 0.053 Uiso 1 1 calc R U . A 1
H5B H 0.373776 0.543865 0.223779 0.053 Uiso 1 1 calc R U . A 1
C7 C 0.3234(2) 0.5940(4) 0.0961(2) 0.0690(18) Uani 1 1 d . U . . .
H7A H 0.299984 0.627167 0.058178 0.083 Uiso 1 1 calc R U . B 1
H7B H 0.310833 0.540836 0.083586 0.083 Uiso 1 1 calc R U . B 1
C8 C 0.38207(16) 0.6014(3) 0.11826(18) 0.0358(10) Uani 1 1 d . U . . .
H8A H 0.392834 0.559508 0.100699 0.043 Uiso 1 1 calc R U . . .
H8B H 0.388464 0.650275 0.103713 0.043 Uiso 1 1 calc R U . . .
C9 C 0.5485(2) 0.7658(3) 0.2773(3) 0.0534(14) Uani 1 1 d . U . . .
H9A H 0.572122 0.759874 0.325033 0.064 Uiso 1 1 calc R U . . .
H9B H 0.570357 0.752392 0.259079 0.064 Uiso 1 1 calc R U . . .
C10 C 0.5288(2) 0.8425(3) 0.2606(5) 0.105(3) Uani 1 1 d . U . . .
H10A H 0.532436 0.861095 0.225297 0.126 Uiso 1 1 calc R U . . .
H10B H 0.550411 0.876200 0.298587 0.126 Uiso 1 1 calc R U . . .
C11 C 0.4522(2) 0.4317(3) 0.2112(3) 0.0502(13) Uani 1 1 d . U . . .
H11A H 0.432119 0.445995 0.164822 0.060 Uiso 1 1 calc R U . . .
H11B H 0.426799 0.435513 0.225896 0.060 Uiso 1 1 calc R U . . .
C12 C 0.4749(3) 0.3539(3) 0.2213(4) 0.132(4) Uani 1 1 d . U . . .
H12A H 0.450087 0.317003 0.222954 0.159 Uiso 1 1 calc R U . . .
H12B H 0.478863 0.339589 0.185349 0.159 Uiso 1 1 calc R U . . .
C13 C 0.29710(15) 0.1460(2) 0.26035(18) 0.0244(9) Uani 1 1 d . . . . .
C14 C 0.24730(15) 0.1772(2) 0.24566(18) 0.0253(9) Uani 1 1 d . . . . .
H14 H 0.231823 0.159290 0.268533 0.030 Uiso 1 1 calc R U . . .
C15 C 0.21961(16) 0.2331(2) 0.19916(19) 0.0283(9) Uani 1 1 d . . . . .
C16 C 0.24128(17) 0.2614(2) 0.1654(2) 0.0352(10) Uani 1 1 d . . . . .
H16 H 0.223031 0.300594 0.134238 0.042 Uiso 1 1 calc R U . . .
C17 C 0.29005(17) 0.2311(3) 0.1783(2) 0.0377(11) Uani 1 1 d . . . . .
C18 C 0.31697(17) 0.1750(2) 0.2247(2) 0.0326(10) Uani 1 1 d . . . . .
H18 H 0.350529 0.155462 0.232522 0.039 Uiso 1 1 calc R U . . .
C19 C 0.16470(17) 0.2592(2) 0.1820(2) 0.0359(10) Uani 1 1 d . . . . .
C20 C 0.3136(2) 0.2599(4) 0.1405(3) 0.0672(18) Uani 1 1 d . . . . .
C21 C 0.39201(16) 0.0693(2) 0.34383(18) 0.0262(9) Uani 1 1 d . . . . .
C22 C 0.42363(16) 0.1349(2) 0.36536(19) 0.0306(9) Uani 1 1 d . . . . .
H22 H 0.405532 0.182700 0.353667 0.037 Uiso 1 1 calc R U . . .
C23 C 0.48063(18) 0.1332(3) 0.4033(2) 0.0394(11) Uani 1 1 d . . . . .
C24 C 0.50805(18) 0.0652(3) 0.4213(2) 0.0443(12) Uani 1 1 d . . . . .
H24 H 0.547107 0.063872 0.447561 0.053 Uiso 1 1 calc R U . . .
C25 C 0.47796(17) -0.0016(3) 0.4008(2) 0.0381(11) Uani 1 1 d . . . . .
C26 C 0.42100(16) 0.0011(2) 0.36280(18) 0.0296(9) Uani 1 1 d . . . . .
H26 H 0.401000 -0.045216 0.349225 0.035 Uiso 1 1 calc R U . . .
C27 C 0.5080(2) -0.0749(3) 0.4202(3) 0.0546(14) Uani 1 1 d . . . . .
C28 C 0.51171(19) 0.2055(3) 0.4256(3) 0.0558(14) Uani 1 1 d . . . . .
C29 C 0.31922(14) 0.0751(2) 0.37034(17) 0.0228(8) Uani 1 1 d . . . . .
C30 C 0.31705(15) 0.0090(2) 0.40032(18) 0.0257(9) Uani 1 1 d . . . . .
H30 H 0.313118 -0.038577 0.380073 0.031 Uiso 1 1 calc R U . . .
C31 C 0.32046(15) 0.0105(2) 0.45865(19) 0.0272(9) Uani 1 1 d . . . . .
C32 C 0.32727(15) 0.0788(2) 0.49005(18) 0.0272(9) Uani 1 1 d . . . . .
H32 H 0.330129 0.080139 0.530221 0.033 Uiso 1 1 calc R U . . .
C33 C 0.32982(15) 0.1449(2) 0.46169(18) 0.0250(9) Uani 1 1 d . . . . .
C34 C 0.32541(15) 0.1430(2) 0.40296(18) 0.0246(9) Uani 1 1 d . . . . .
H34 H 0.326637 0.189378 0.384238 0.029 Uiso 1 1 calc R U . . .
C35 C 0.33884(19) 0.2177(2) 0.4967(2) 0.0372(11) Uani 1 1 d . . . . .
C36 C 0.31708(19) -0.0606(3) 0.4886(2) 0.0355(10) Uani 1 1 d . . . . .
C37 C 0.29257(15) 0.0012(2) 0.25934(17) 0.0237(8) Uani 1 1 d . . . . .
C38 C 0.24199(15) -0.0248(2) 0.24570(18) 0.0251(9) Uani 1 1 d . . . . .
H38 H 0.228038 -0.004439 0.269482 0.030 Uiso 1 1 calc R U . . .
C39 C 0.21130(16) -0.0793(2) 0.19877(19) 0.0304(9) Uani 1 1 d . . . . .
C40 C 0.23038(18) -0.1099(2) 0.1631(2) 0.0361(10) Uani 1 1 d . . . . .
H40 H 0.209790 -0.147606 0.131191 0.043 Uiso 1 1 calc R U . . .
C41 C 0.27987(17) -0.0845(2) 0.17484(19) 0.0339(10) Uani 1 1 d . . . . .
C42 C 0.31028(16) -0.0305(2) 0.22215(18) 0.0285(9) Uani 1 1 d . . . . .
H42 H 0.344428 -0.014404 0.229543 0.034 Uiso 1 1 calc R U . . .
C43 C 0.3001(2) -0.1155(3) 0.1356(2) 0.0506(14) Uani 1 1 d . . . . .
C44 C 0.15626(19) -0.1025(3) 0.1833(2) 0.0429(11) Uani 1 1 d . . . . .
C45 C 0.1501(4) 0.0224(5) 0.0277(3) 0.135(4) Uani 1 1 d . . . . .
H45A H 0.128305 0.002801 0.044388 0.162 Uiso 1 1 calc R U . . .
H45B H 0.173327 -0.019354 0.028753 0.162 Uiso 1 1 calc R U . . .
C46 C 0.1827(4) 0.0821(4) 0.0656(4) 0.138(4) Uani 1 1 d . . . . .
H46A H 0.221624 0.072389 0.081185 0.165 Uiso 1 1 calc R U . . .
H46B H 0.180206 0.088286 0.103699 0.165 Uiso 1 1 calc R U . . .
C47 C 0.1630(5) 0.1499(5) 0.0257(4) 0.160(5) Uani 1 1 d . . . . .
H47A H 0.144012 0.184079 0.039145 0.191 Uiso 1 1 calc R U . . .
H47B H 0.193731 0.177896 0.028521 0.191 Uiso 1 1 calc R U . . .
C48 C 0.1269(5) 0.1230(5) -0.0362(4) 0.178(6) Uani 1 1 d . . . . .
H48A H 0.092716 0.153450 -0.057136 0.214 Uiso 1 1 calc R U . . .
H48B H 0.143479 0.129547 -0.061729 0.214 Uiso 1 1 calc R U . . .
B1 B 0.32489(18) 0.0725(2) 0.3082(2) 0.0241(9) Uani 1 1 d . . . . .
F7 F 0.54268(16) -0.0816(2) 0.48452(18) 0.0954(13) Uani 1 1 d . . . . .
F8 F 0.47651(15) -0.1344(2) 0.4000(3) 0.133(2) Uani 1 1 d . . . . .
F9 F 0.54161(14) -0.0821(2) 0.39982(17) 0.0772(10) Uani 1 1 d . . . . .
F13 F 0.15192(13) 0.32806(18) 0.15654(19) 0.0784(11) Uani 1 1 d . . . . .
F14 F 0.15946(12) 0.2615(2) 0.23208(15) 0.0681(9) Uani 1 1 d . . . . .
F15 F 0.12457(11) 0.2143(2) 0.13944(17) 0.0808(11) Uani 1 1 d . . . . .
F16 F 0.14886(15) -0.0889(3) 0.2304(2) 0.1047(15) Uani 1 1 d . . . . .
F17 F 0.14603(14) -0.17547(18) 0.1713(2) 0.0853(12) Uani 1 1 d . . . . .
F18 F 0.11576(13) -0.0679(2) 0.1326(2) 0.1072(16) Uani 1 1 d . . . . .
Mg1 Mg 0.500000 0.59861(10) 0.250000 0.0223(4) Uani 1 2 d S T P . .
O1 O 0.49435(11) 0.59913(16) 0.33141(13) 0.0314(7) Uani 1 1 d . . . . .
O2 O 0.500000 0.4800(2) 0.250000 0.0312(9) Uani 1 2 d S T P . .
O3 O 0.41368(10) 0.59788(15) 0.18901(12) 0.0274(6) Uani 1 1 d . . . . .
O4 O 0.500000 0.7169(2) 0.250000 0.0343(10) Uani 1 2 d S T P . .
O5 O 0.11438(19) 0.0494(3) -0.0369(2) 0.0933(16) Uani 1 1 d . . . . .
F1 F 0.3474(3) 0.2771(2) 0.4712(3) 0.059(2) Uani 0.732(12) 1 d . U P C 1
F2 F 0.3797(4) 0.2149(3) 0.5576(3) 0.099(4) Uani 0.732(12) 1 d . U P C 1
F5 F 0.2951(3) 0.2378(4) 0.4982(5) 0.093(3) Uani 0.732(12) 1 d . U P C 1
F3 F 0.2689(4) -0.0702(5) 0.4813(7) 0.072(3) Uani 0.78(3) 1 d . U P D 1
F4 F 0.3548(5) -0.0620(4) 0.5539(3) 0.059(2) Uani 0.78(3) 1 d . U P D 1
F6 F 0.3272(5) -0.1242(5) 0.4674(4) 0.051(2) Uani 0.78(3) 1 d . U P D 1
F10 F 0.4830(4) 0.2672(5) 0.4162(5) 0.096(3) Uani 0.468(8) 1 d . U P E 1
F11 F 0.5457(3) 0.2150(4) 0.4068(4) 0.074(3) Uani 0.468(8) 1 d . U P E 1
F12 F 0.5492(4) 0.2068(5) 0.4905(4) 0.082(3) Uani 0.468(8) 1 d . U P E 1
F22 F 0.2759(2) 0.2615(3) 0.0765(2) 0.083(2) Uani 0.758(8) 1 d . . P F 1
F23 F 0.3276(4) 0.3317(4) 0.1527(3) 0.138(4) Uani 0.758(8) 1 d . . P F 1
F24 F 0.3530(3) 0.2198(5) 0.1473(4) 0.138(4) Uani 0.758(8) 1 d . U P F 1
F19 F 0.3202(10) -0.1822(9) 0.1483(8) 0.064(5) Uani 0.54(5) 1 d . . P G 1
F20 F 0.2686(9) -0.1070(10) 0.0788(11) 0.089(7) Uani 0.54(5) 1 d . . P G 1
F21 F 0.3439(6) -0.0704(10) 0.1420(7) 0.066(4) Uani 0.54(5) 1 d . . P G 1
C6 C 0.3205(4) 0.6159(10) 0.1481(5) 0.039(3) Uani 0.50(3) 1 d . U P H 1
H6A H 0.290164 0.588835 0.146995 0.047 Uiso 0.50(3) 1 calc R U P H 1
H6B H 0.313878 0.671174 0.146646 0.047 Uiso 0.50(3) 1 calc R U P H 1
C6' C 0.3216(4) 0.5718(14) 0.1503(5) 0.047(5) Uani 0.50(3) 1 d . . P H 2
H6'1 H 0.316605 0.516232 0.150315 0.057 Uiso 0.50(3) 1 calc R U P H 2
H6'2 H 0.290818 0.597454 0.149231 0.057 Uiso 0.50(3) 1 calc R U P H 2
F1' F 0.3859(9) 0.2492(11) 0.5099(13) 0.086(7) Uani 0.268(12) 1 d . U P C 2
F2' F 0.3426(10) 0.2132(8) 0.5496(8) 0.058(5) Uani 0.268(12) 1 d . U P C 2
F5' F 0.3006(9) 0.2651(9) 0.4636(7) 0.080(7) Uani 0.268(12) 1 d . U P C 2
F3' F 0.323(2) -0.0536(15) 0.5421(15) 0.064(8) Uani 0.22(3) 1 d . U P D 2
F6' F 0.2636(11) -0.0851(18) 0.4496(17) 0.067(7) Uani 0.22(3) 1 d . U P D 2
F4' F 0.3445(16) -0.111(2) 0.486(2) 0.061(8) Uani 0.22(3) 1 d . U P D 2
F10' F 0.4951(3) 0.2555(4) 0.3767(3) 0.078(2) Uani 0.532(8) 1 d . U P E 2
F11' F 0.5644(4) 0.1983(5) 0.4515(5) 0.103(3) Uani 0.532(8) 1 d . U P E 2
F12' F 0.5039(3) 0.2430(4) 0.4650(4) 0.084(2) Uani 0.532(8) 1 d . U P E 2
F22' F 0.2975(8) 0.3260(13) 0.1184(10) 0.088(7) Uani 0.242(8) 1 d . U P F 2
F23' F 0.3711(5) 0.2862(7) 0.1964(6) 0.050(4) Uani 0.242(8) 1 d . U P F 2
F24' F 0.3183(11) 0.2131(14) 0.1096(11) 0.102(8) Uani 0.242(8) 1 d . U P F 2
F19' F 0.2906(17) -0.1987(11) 0.1327(10) 0.085(6) Uani 0.46(5) 1 d . . P G 2
F20' F 0.2621(8) -0.1059(8) 0.0683(10) 0.044(4) Uani 0.46(5) 1 d . . P G 2
F21' F 0.3480(5) -0.112(3) 0.1597(15) 0.113(14) Uani 0.46(5) 1 d . . P G 2
C49 C 0.4695(3) 0.1375(4) 0.2327(4) 0.098(2) Uani 1 1 d . . . . .
H49A H 0.457691 0.164590 0.258162 0.118 Uiso 1 1 calc R U . . .
H49B H 0.452213 0.161988 0.189674 0.118 Uiso 1 1 calc R U . . .
C50 C 0.4549(3) 0.0585(4) 0.2260(4) 0.100(2) Uani 1 1 d . . . . .
H50A H 0.437196 0.047331 0.249688 0.120 Uiso 1 1 calc R U . . .
H50B H 0.428673 0.045830 0.179756 0.120 Uiso 1 1 calc R U . . .
O6 O 0.500000 0.0178(5) 0.250000 0.210(7) Uani 1 2 d S T P . .

loop_
_atom_site_aniso_label
_atom_site_aniso_U_11
_atom_site_aniso_U_22
_atom_site_aniso_U_33
_atom_site_aniso_U_23
_atom_site_aniso_U_13
_atom_site_aniso_U_12
C1 0.044(3) 0.061(3) 0.044(3) -0.023(2) 0.026(2) -0.008(2)
C2 0.084(4) 0.104(5) 0.045(3) -0.024(3) 0.043(3) -0.017(4)
C3 0.089(4) 0.107(5) 0.057(3) -0.005(3) 0.054(3) -0.022(4)
C4 0.053(3) 0.062(3) 0.038(3) 0.010(2) 0.028(2) -0.004(3)
C5 0.024(2) 0.069(3) 0.041(3) -0.001(2) 0.019(2) -0.004(2)
C7 0.026(3) 0.129(5) 0.041(3) 0.007(3) 0.011(2) -0.012(3)
C8 0.025(2) 0.051(3) 0.022(2) 0.0035(19) 0.0074(18) 0.000(2)
C9 0.038(3) 0.032(3) 0.064(3) 0.000(2) 0.011(2) -0.011(2)
C10 0.049(3) 0.039(3) 0.181(7) 0.018(4) 0.033(4) 0.002(3)
C11 0.040(3) 0.032(3) 0.053(3) -0.005(2) 0.010(2) -0.008(2)
C12 0.082(5) 0.035(3) 0.153(7) -0.006(4) -0.015(5) -0.004(3)
C13 0.024(2) 0.027(2) 0.022(2) -0.0056(17) 0.0129(17) -0.0031(17)
C14 0.026(2) 0.027(2) 0.0221(19) -0.0031(17) 0.0126(17) -0.0024(17)
C15 0.025(2) 0.023(2) 0.029(2) -0.0017(17) 0.0097(18) 0.0006(17)
C16 0.034(2) 0.031(2) 0.035(2) 0.0103(19) 0.016(2) 0.0028(19)
C17 0.030(2) 0.043(3) 0.039(2) 0.014(2) 0.019(2) 0.003(2)
C18 0.027(2) 0.037(2) 0.035(2) 0.007(2) 0.018(2) 0.0034(19)
C19 0.033(2) 0.031(2) 0.038(3) 0.001(2) 0.016(2) 0.004(2)
C20 0.048(4) 0.066(4) 0.092(5) 0.047(4) 0.041(4) 0.019(3)
C21 0.027(2) 0.033(2) 0.0210(19) 0.0001(17) 0.0146(17) 0.0000(18)
C22 0.027(2) 0.037(2) 0.029(2) -0.0010(18) 0.0156(19) -0.0006(19)
C23 0.030(3) 0.045(3) 0.042(3) -0.005(2) 0.019(2) -0.009(2)
C24 0.023(2) 0.059(3) 0.045(3) 0.003(2) 0.014(2) 0.003(2)
C25 0.027(2) 0.050(3) 0.036(2) 0.009(2) 0.016(2) 0.005(2)
C26 0.026(2) 0.037(2) 0.026(2) 0.0033(18) 0.0146(18) 0.0035(19)
C27 0.036(3) 0.061(4) 0.061(3) 0.018(3) 0.023(3) 0.017(3)
C28 0.021(3) 0.065(4) 0.067(4) -0.011(3) 0.015(3) -0.007(2)
C29 0.0130(18) 0.029(2) 0.0218(19) -0.0007(17) 0.0071(15) -0.0006(16)
C30 0.022(2) 0.026(2) 0.025(2) -0.0037(17) 0.0105(17) 0.0002(17)
C31 0.023(2) 0.030(2) 0.026(2) 0.0016(17) 0.0119(18) -0.0007(17)
C32 0.022(2) 0.035(2) 0.0218(19) 0.0000(18) 0.0110(17) 0.0012(18)
C33 0.0161(19) 0.031(2) 0.020(2) -0.0022(17) 0.0048(16) 0.0017(16)
C34 0.0172(19) 0.025(2) 0.024(2) 0.0011(16) 0.0071(17) 0.0007(16)
C35 0.049(3) 0.031(2) 0.025(2) -0.0011(19) 0.016(2) 0.004(2)
C36 0.041(3) 0.037(3) 0.031(2) 0.000(2) 0.022(2) -0.003(2)
C37 0.025(2) 0.024(2) 0.0204(19) 0.0052(16) 0.0114(17) 0.0061(17)
C38 0.026(2) 0.027(2) 0.024(2) 0.0009(17) 0.0145(18) 0.0054(17)
C39 0.029(2) 0.026(2) 0.030(2) -0.0004(18) 0.0124(19) 0.0017(18)
C40 0.037(3) 0.032(2) 0.028(2) -0.0078(19) 0.012(2) 0.004(2)
C41 0.031(2) 0.040(3) 0.025(2) -0.0034(19) 0.0119(19) 0.009(2)
C42 0.024(2) 0.036(2) 0.023(2) 0.0005(18) 0.0114(18) 0.0034(18)
C43 0.042(3) 0.071(4) 0.028(3) -0.014(3) 0.013(2) 0.011(3)
C44 0.036(3) 0.039(3) 0.046(3) -0.008(2) 0.017(2) -0.005(2)
C45 0.181(10) 0.094(6) 0.056(5) 0.000(4) 0.019(5) -0.006(6)
C46 0.168(9) 0.067(5) 0.056(4) -0.003(4) -0.015(5) 0.011(5)
C47 0.230(12) 0.087(6) 0.068(5) -0.012(5) 0.022(7) -0.015(7)
C48 0.255(13) 0.062(5) 0.063(5) -0.016(4) -0.010(6) -0.009(7)
B1 0.026(2) 0.023(2) 0.024(2) 0.0004(19) 0.0141(19) 0.0005(19)
F7 0.088(3) 0.121(3) 0.070(2) 0.050(2) 0.040(2) 0.060(2)
F8 0.047(2) 0.046(2) 0.250(6) 0.030(3) 0.045(3) 0.0166(18)
F9 0.071(2) 0.085(2) 0.084(2) 0.0153(19) 0.047(2) 0.0362(19)
F13 0.068(2) 0.057(2) 0.127(3) 0.046(2) 0.064(2) 0.0373(17)
F14 0.0551(19) 0.102(3) 0.0591(19) 0.0121(18) 0.0392(16) 0.0295(18)
F15 0.0274(16) 0.090(3) 0.100(3) -0.048(2) 0.0195(17) -0.0091(16)
F16 0.075(2) 0.157(4) 0.117(3) -0.073(3) 0.075(2) -0.070(3)
F17 0.065(2) 0.0446(19) 0.143(3) -0.022(2) 0.056(2) -0.0242(16)
F18 0.0292(18) 0.121(3) 0.135(4) 0.068(3) 0.022(2) 0.0113(19)
Mg1 0.0178(9) 0.0252(10) 0.0213(9) 0.000 0.0092(8) 0.000
O1 0.0281(15) 0.0408(17) 0.0258(14) -0.0018(13) 0.0151(12) 0.0000(13)
O2 0.027(2) 0.024(2) 0.033(2) 0.000 0.0100(18) 0.000
O3 0.0190(14) 0.0367(16) 0.0245(14) 0.0006(12) 0.0108(12) -0.0011(12)
O4 0.026(2) 0.027(2) 0.036(2) 0.000 0.0076(18) 0.000
O5 0.091(3) 0.072(3) 0.054(3) -0.020(2) 0.000(2) 0.001(3)
F1 0.104(6) 0.031(2) 0.049(3) -0.012(2) 0.047(4) -0.016(3)
F2 0.133(7) 0.042(3) 0.029(3) -0.014(2) -0.014(4) 0.022(4)
F5 0.105(5) 0.063(4) 0.159(8) -0.038(5) 0.104(6) -0.004(3)
F3 0.059(4) 0.066(4) 0.114(7) 0.032(4) 0.062(5) 0.002(3)
F4 0.079(5) 0.050(3) 0.025(2) 0.0082(18) 0.014(3) -0.015(3)
F6 0.088(7) 0.026(3) 0.048(4) 0.002(3) 0.042(4) 0.000(3)
F10 0.088(3) 0.086(3) 0.103(4) -0.0043(19) 0.046(2) -0.0014(19)
F11 0.077(3) 0.079(3) 0.078(3) 0.0008(18) 0.050(2) -0.0180(18)
F12 0.084(3) 0.078(3) 0.074(3) -0.0006(18) 0.037(2) -0.0144(19)
F22 0.080(4) 0.133(5) 0.050(3) 0.030(3) 0.046(3) 0.005(3)
F23 0.193(8) 0.156(7) 0.084(5) -0.030(5) 0.088(6) -0.129(6)
F24 0.113(5) 0.216(9) 0.157(7) 0.134(7) 0.120(6) 0.095(6)
F19 0.086(11) 0.062(7) 0.064(7) 0.014(5) 0.054(8) 0.041(7)
F20 0.071(9) 0.168(15) 0.034(8) -0.007(6) 0.032(7) 0.042(8)
F21 0.074(7) 0.088(8) 0.072(6) -0.041(5) 0.062(5) -0.040(5)
C6 0.038(3) 0.040(3) 0.039(3) 0.0001(10) 0.0215(19) 0.0001(10)
C6' 0.015(5) 0.077(13) 0.043(6) 0.015(6) 0.011(4) -0.011(5)
F1' 0.086(12) 0.073(11) 0.133(16) -0.071(11) 0.082(11) -0.059(9)
F2' 0.112(13) 0.042(7) 0.031(8) -0.013(6) 0.046(10) -0.010(9)
F5' 0.120(14) 0.046(8) 0.050(8) -0.001(6) 0.031(8) 0.038(9)
F3' 0.11(2) 0.055(10) 0.041(11) -0.009(8) 0.051(13) -0.030(13)
F6' 0.061(10) 0.064(13) 0.076(15) 0.016(12) 0.039(11) -0.027(9)
F4' 0.058(15) 0.030(13) 0.091(19) 0.007(12) 0.037(13) 0.012(11)
F10' 0.082(3) 0.067(3) 0.073(3) 0.0097(18) 0.0359(19) -0.0195(18)
F11' 0.093(3) 0.097(3) 0.111(3) -0.0011(19) 0.051(2) -0.0047(19)
F12' 0.092(3) 0.081(3) 0.083(3) -0.0088(18) 0.052(2) -0.0102(18)
F22' 0.089(7) 0.088(7) 0.088(7) 0.003(2) 0.049(4) -0.001(2)
F23' 0.049(4) 0.053(4) 0.052(4) 0.003(2) 0.031(3) -0.0009(19)
F24' 0.103(8) 0.105(8) 0.102(8) 0.000(2) 0.058(5) 0.000(2)
F19' 0.121(17) 0.081(8) 0.078(8) -0.017(7) 0.070(10) 0.025(10)
F20' 0.047(6) 0.060(7) 0.015(5) -0.003(4) 0.011(4) -0.012(5)
F21' 0.031(5) 0.20(3) 0.106(13) -0.109(18) 0.034(7) -0.018(10)
C49 0.083(5) 0.072(5) 0.152(8) 0.026(5) 0.073(5) 0.025(4)
C50 0.081(5) 0.082(6) 0.118(7) 0.000(5) 0.044(5) -0.016(4)
O6 0.173(11) 0.048(5) 0.39(2) 0.000 0.143(13) 0.000

loop_
_atom_type_symbol
_atom_type_description
_atom_type_scat_dispersion_real
_atom_type_scat_dispersion_imag
_atom_type_scat_source
C C 0.0033 0.0016 'International Tables Vol C Tables 4.2.6.8 and 6.1.1.4'
H H 0.0000 0.0000 'International Tables Vol C Tables 4.2.6.8 and 6.1.1.4'
B B 0.0013 0.0007 'International Tables Vol C Tables 4.2.6.8 and 6.1.1.4'
F F 0.0171 0.0103 'International Tables Vol C Tables 4.2.6.8 and 6.1.1.4'
Mg Mg 0.0486 0.0363 'International Tables Vol C Tables 4.2.6.8 and 6.1.1.4'
O O 0.0106 0.0060 'International Tables Vol C Tables 4.2.6.8 and 6.1.1.4'

loop_
_geom_angle_atom_site_label_1
_geom_angle_atom_site_label_2
_geom_angle_atom_site_label_3
_geom_angle
_geom_angle_site_symmetry_1
_geom_angle_site_symmetry_3
_geom_angle_publ_flag
O1 C1 C2 106.0(4) . . ?
C1 C2 C3 101.5(4) . . ?
C2 C3 C4 103.4(4) . . ?
O1 C4 C3 105.0(4) . . ?
O3 C5 C6' 106.2(5) . . ?
O3 C5 C6 104.5(6) . . ?
C6 C7 C8 106.1(6) . . ?
C6' C7 C8 107.9(5) . . ?
O3 C8 C7 106.1(3) . . ?
C10 C9 O4 106.8(4) . . ?
C9 C10 C10 107.6(4) . 2_655 ?
O2 C11 C12 104.7(4) . . ?
C12 C12 C11 107.4(4) 2_655 . ?
C18 C13 C14 115.1(4) . . ?
C18 C13 B1 122.4(3) . . ?
C14 C13 B1 121.9(3) . . ?
C15 C14 C13 122.7(4) . . ?
C14 C15 C16 120.3(4) . . ?
C14 C15 C19 120.0(4) . . ?
C16 C15 C19 119.5(4) . . ?
C17 C16 C15 118.3(4) . . ?
C16 C17 C18 120.5(4) . . ?
C16 C17 C20 119.0(4) . . ?
C18 C17 C20 120.4(4) . . ?
C17 C18 C13 123.0(4) . . ?
F15 C19 F13 106.0(4) . . ?
F15 C19 F14 104.8(4) . . ?
F13 C19 F14 105.5(4) . . ?
F15 C19 C15 112.6(4) . . ?
F13 C19 C15 113.4(4) . . ?
F14 C19 C15 113.7(4) . . ?
F24' C20 F22' 120.8(16) . . ?
F24 C20 F23 111.1(7) . . ?
F24 C20 F22 105.0(8) . . ?
F23 C20 F22 101.4(5) . . ?
F24' C20 C17 114.7(12) . . ?
F22' C20 C17 112.8(10) . . ?
F24 C20 C17 114.4(5) . . ?
F23 C20 C17 111.7(6) . . ?
F22 C20 C17 112.3(5) . . ?
F24' C20 F23' 109.5(13) . . ?
F22' C20 F23' 94.1(12) . . ?
C17 C20 F23' 100.7(6) . . ?
C22 C21 C26 116.0(4) . . ?
C22 C21 B1 121.3(4) . . ?
C26 C21 B1 122.1(3) . . ?
C23 C22 C21 122.4(4) . . ?
C24 C23 C22 120.3(4) . . ?
C24 C23 C28 120.2(4) . . ?
C22 C23 C28 119.5(4) . . ?
C23 C24 C25 119.1(4) . . ?
C24 C25 C26 119.9(4) . . ?
C24 C25 C27 118.6(4) . . ?
C26 C25 C27 121.5(4) . . ?
C25 C26 C21 122.4(4) . . ?
F8 C27 F9 106.8(5) . . ?
F8 C27 F7 107.2(5) . . ?
F9 C27 F7 102.1(4) . . ?
F8 C27 C25 114.3(4) . . ?
F9 C27 C25 112.7(4) . . ?
F7 C27 C25 112.7(5) . . ?
F12' C28 F11' 109.1(7) . . ?
F10 C28 F11 111.4(7) . . ?
F12' C28 F10' 102.4(6) . . ?
F11' C28 F10' 104.3(7) . . ?
F10 C28 F12 102.4(7) . . ?
F11 C28 F12 98.3(6) . . ?
F12' C28 C23 113.2(5) . . ?
F11' C28 C23 114.3(6) . . ?
F10 C28 C23 116.5(5) . . ?
F11 C28 C23 113.7(6) . . ?
F10' C28 C23 112.5(5) . . ?
F12 C28 C23 112.6(6) . . ?
C34 C29 C30 115.8(3) . . ?
C34 C29 B1 121.3(3) . . ?
C30 C29 B1 122.1(3) . . ?
C31 C30 C29 122.3(4) . . ?
C32 C31 C30 120.3(4) . . ?
C32 C31 C36 118.8(4) . . ?
C30 C31 C36 121.0(4) . . ?
C33 C32 C31 118.6(4) . . ?
C32 C33 C34 120.7(4) . . ?
C32 C33 C35 118.3(4) . . ?
C34 C33 C35 121.0(4) . . ?
C33 C34 C29 122.3(4) . . ?
F2' C35 F5' 104.8(11) . . ?
F2 C35 F1 106.8(6) . . ?
F2 C35 F5 104.7(6) . . ?
F1 C35 F5 103.7(5) . . ?
F2' C35 F1' 106.4(11) . . ?
F5' C35 F1' 107.6(14) . . ?
F2' C35 C33 116.0(7) . . ?
F5' C35 C33 112.5(7) . . ?
F2 C35 C33 113.2(4) . . ?
F1 C35 C33 115.3(4) . . ?
F5 C35 C33 112.2(4) . . ?
F1' C35 C33 109.1(7) . . ?
F4' C36 F3' 115(2) . . ?
F3 C36 F6 106.7(6) . . ?
F3 C36 F4 105.2(5) . . ?
F6 C36 F4 104.0(5) . . ?
F4' C36 F6' 104.9(18) . . ?
F3' C36 F6' 103.1(14) . . ?
F4' C36 C31 110.8(19) . . ?
F3' C36 C31 115.9(11) . . ?
F3 C36 C31 113.3(5) . . ?
F6 C36 C31 114.9(5) . . ?
F4 C36 C31 111.9(4) . . ?
F6' C36 C31 106.0(12) . . ?
C42 C37 C38 115.7(4) . . ?
C42 C37 B1 121.5(3) . . ?
C38 C37 B1 122.2(3) . . ?
C39 C38 C37 122.5(4) . . ?
C40 C39 C38 120.1(4) . . ?
C40 C39 C44 119.0(4) . . ?
C38 C39 C44 120.8(4) . . ?
C41 C40 C39 118.7(4) . . ?
C40 C41 C42 120.6(4) . . ?
C40 C41 C43 119.2(4) . . ?
C42 C41 C43 120.2(4) . . ?
C41 C42 C37 122.4(4) . . ?
F20 C43 F19 111.0(12) . . ?
F21' C43 F20' 122(2) . . ?
F20 C43 F21 97.0(11) . . ?
F19 C43 F21 103.1(9) . . ?
F21' C43 F19' 102.3(14) . . ?
F20' C43 F19' 93.3(11) . . ?
F21' C43 C41 115.8(8) . . ?
F20 C43 C41 113.4(9) . . ?
F19 C43 C41 118.0(7) . . ?
F20' C43 C41 112.9(9) . . ?
F21 C43 C41 111.8(7) . . ?
F19' C43 C41 105.1(10) . . ?
F18 C44 F16 105.3(5) . . ?
F18 C44 F17 105.4(4) . . ?
F16 C44 F17 104.5(4) . . ?
F18 C44 C39 113.3(4) . . ?
F16 C44 C39 113.7(4) . . ?
F17 C44 C39 113.8(4) . . ?
C46 C45 O5 108.2(7) . . ?
C45 C46 C47 107.4(7) . . ?
C48 C47 C46 104.2(7) . . ?
O5 C48 C47 112.5(8) . . ?
C37 B1 C29 113.6(3) . . ?
C37 B1 C13 102.7(3) . . ?
C29 B1 C13 113.0(3) . . ?
C37 B1 C21 113.7(3) . . ?
C29 B1 C21 101.7(3) . . ?
C13 B1 C21 112.6(3) . . ?
O4 Mg1 O2 180.0 . . ?
O4 Mg1 O3 90.35(9) . 2_655 ?
O2 Mg1 O3 89.65(9) . 2_655 ?
O4 Mg1 O3 90.35(9) . . ?
O2 Mg1 O3 89.65(9) . . ?
O3 Mg1 O3 179.30(18) 2_655 . ?
O4 Mg1 O1 89.75(9) . . ?
O2 Mg1 O1 90.25(9) . . ?
O3 Mg1 O1 90.38(10) 2_655 . ?
O3 Mg1 O1 89.62(10) . . ?
O4 Mg1 O1 89.75(9) . 2_655 ?
O2 Mg1 O1 90.25(9) . 2_655 ?
O3 Mg1 O1 89.62(10) 2_655 2_655 ?
O3 Mg1 O1 90.38(10) . 2_655 ?
O1 Mg1 O1 179.50(18) . 2_655 ?
C4 O1 C1 108.1(3) . . ?
C4 O1 Mg1 126.0(3) . . ?
C1 O1 Mg1 125.9(3) . . ?
C11 O2 C11 108.3(4) 2_655 . ?
C11 O2 Mg1 125.8(2) 2_655 . ?
C11 O2 Mg1 125.8(2) . . ?
C5 O3 C8 107.9(3) . . ?
C5 O3 Mg1 127.1(2) . . ?
C8 O3 Mg1 125.1(2) . . ?
C9 O4 C9 107.9(5) 2_655 . ?
C9 O4 Mg1 126.0(2) 2_655 . ?
C9 O4 Mg1 126.0(2) . . ?
C48 O5 C45 106.3(5) . . ?
C7 C6 C5 106.3(8) . . ?
C7 C6' C5 105.8(7) . . ?
C50 C49 C49 104.4(4) . 2_655 ?
O6 C50 C49 108.6(7) . . ?
C50 O6 C50 113.9(9) 2_655 . ?

loop_
_geom_bond_atom_site_label_1
_geom_bond_atom_site_label_2
_geom_bond_distance
_geom_bond_site_symmetry_2
_geom_bond_publ_flag
C1 O1 1.464(5) . ?
C1 C2 1.490(7) . ?
C2 C3 1.496(9) . ?
C3 C4 1.511(7) . ?
C4 O1 1.455(5) . ?
C5 O3 1.447(5) . ?
C5 C6' 1.483(11) . ?
C5 C6 1.509(12) . ?
C7 C6 1.389(12) . ?
C7 C6' 1.425(11) . ?
C7 C8 1.485(6) . ?
C8 O3 1.461(4) . ?
C9 C10 1.437(7) . ?
C9 O4 1.464(5) . ?
C10 C10 1.456(12) 2_655 ?
C11 O2 1.453(5) . ?
C11 C12 1.481(8) . ?
C12 C12 1.364(13) 2_655 ?
C13 C18 1.391(5) . ?
C13 C14 1.399(5) . ?
C13 B1 1.635(6) . ?
C14 C15 1.385(5) . ?
C15 C16 1.387(6) . ?
C15 C19 1.484(6) . ?
C16 C17 1.380(6) . ?
C17 C18 1.384(6) . ?
C17 C20 1.518(7) . ?
C19 F15 1.320(5) . ?
C19 F13 1.322(5) . ?
C19 F14 1.328(5) . ?
C20 F24' 1.18(2) . ?
C20 F22' 1.26(2) . ?
C20 F24 1.277(8) . ?
C20 F23 1.312(9) . ?
C20 F22 1.340(8) . ?
C20 F23' 1.543(14) . ?
C21 C22 1.388(6) . ?
C21 C26 1.392(6) . ?
C21 B1 1.644(6) . ?
C22 C23 1.386(6) . ?
C23 C24 1.372(7) . ?
C23 C28 1.481(7) . ?
C24 C25 1.386(7) . ?
C25 C26 1.386(6) . ?
C25 C27 1.483(7) . ?
C27 F8 1.298(6) . ?
C27 F9 1.331(6) . ?
C27 F7 1.339(6) . ?
C28 F12' 1.295(9) . ?
C28 F11' 1.304(10) . ?
C28 F10 1.312(10) . ?
C28 F11 1.317(9) . ?
C28 F10' 1.351(8) . ?
C28 F12 1.356(9) . ?
C29 C34 1.397(5) . ?
C29 C30 1.400(5) . ?
C29 B1 1.635(6) . ?
C30 C31 1.390(5) . ?
C31 C32 1.385(5) . ?
C31 C36 1.486(6) . ?
C32 C33 1.382(5) . ?
C33 C34 1.385(5) . ?
C33 C35 1.488(6) . ?
C35 F2' 1.255(13) . ?
C35 F5' 1.265(14) . ?
C35 F2 1.309(7) . ?
C35 F1 1.313(6) . ?
C35 F5 1.342(7) . ?
C35 F1' 1.342(13) . ?
C36 F4' 1.22(4) . ?
C36 F3' 1.23(2) . ?
C36 F3 1.322(8) . ?
C36 F6 1.337(11) . ?
C36 F4 1.363(8) . ?
C36 F6' 1.37(3) . ?
C37 C42 1.394(5) . ?
C37 C38 1.395(5) . ?
C37 B1 1.633(6) . ?
C38 C39 1.387(5) . ?
C39 C40 1.384(6) . ?
C39 C44 1.486(6) . ?
C40 C41 1.379(6) . ?
C41 C42 1.385(6) . ?
C41 C43 1.490(6) . ?
C43 F21' 1.177(14) . ?
C43 F20 1.19(2) . ?
C43 F19 1.271(12) . ?
C43 F20' 1.41(2) . ?
C43 F21 1.434(12) . ?
C43 F19' 1.49(2) . ?
C44 F18 1.306(6) . ?
C44 F16 1.316(6) . ?
C44 F17 1.316(5) . ?
C45 C46 1.379(10) . ?
C45 O5 1.425(8) . ?
C46 C47 1.452(10) . ?
C47 C48 1.377(10) . ?
C48 O5 1.345(9) . ?
Mg1 O4 2.084(4) . ?
Mg1 O2 2.089(4) . ?
Mg1 O3 2.102(2) 2_655 ?
Mg1 O3 2.102(2) . ?
Mg1 O1 2.107(3) . ?
Mg1 O1 2.107(3) 2_655 ?
C49 C50 1.437(10) . ?
C49 C49 1.490(13) 2_655 ?
C50 O6 1.316(8) . ?

loop_
_geom_hbond_atom_site_label_D
_geom_hbond_atom_site_label_H
_geom_hbond_atom_site_label_A
_geom_hbond_distance_DH
_geom_hbond_distance_HA
_geom_hbond_distance_DA
_geom_hbond_angle_DHA
_geom_hbond_site_symmetry_A
_geom_hbond_publ_flag
C2 H2A F12'^b 0.99 2.56 3.494(9) 158.1 5_666 yes
C4 H4A O5 0.99 2.45 3.409(7) 162.9 8_556 yes
C8 H8A O5 0.99 2.42 3.366(6) 160.4 7 yes
C8 H8B F2^a 0.99 2.59 3.551(7) 165.3 6_565 yes
C9 H9A F2^a 0.99 2.47 3.426(8) 162.2 5_666 yes
C10 H10B F21'^b 0.99 2.55 3.10(2) 115.0 2_665 yes
C12 H12A F23'^b 0.99 2.09 2.983(15) 149.5 . yes
C12 H12B F10'^b 0.99 2.53 3.459(13) 156.3 2_655 yes
C47 H47B F22^a 0.99 2.49 3.422(12) 157.6 . yes
C48 H48A F11^a 0.99 2.59 3.472(12) 148.6 8_455 yes
C49 H49B F11^a 0.99 2.59 3.501(12) 152.8 2_655 yes
C2 H2A F12'^b 0.99 2.56 3.494(9) 158.1 5_666 yes
C4 H4A O5 0.99 2.45 3.409(7) 162.9 8_556 yes
C8 H8A O5 0.99 2.42 3.366(6) 160.4 7 yes
C8 H8B F2^a 0.99 2.59 3.551(7) 165.3 6_565 yes
C9 H9A F2^a 0.99 2.47 3.426(8) 162.2 5_666 yes
C10 H10B F21'^b 0.99 2.55 3.10(2) 115.0 2_665 yes
C12 H12A F23'^b 0.99 2.09 2.983(15) 149.5 . yes
C12 H12B F10'^b 0.99 2.53 3.459(13) 156.3 2_655 yes
C47 H47B F22^a 0.99 2.49 3.422(12) 157.6 . yes
C48 H48A F11^a 0.99 2.59 3.472(12) 148.6 8_455 yes
C49 H49B F11^a 0.99 2.59 3.501(12) 152.8 2_655 yes

loop_
_geom_torsion_atom_site_label_1
_geom_torsion_atom_site_label_2
_geom_torsion_atom_site_label_3
_geom_torsion_atom_site_label_4
_geom_torsion
_geom_torsion_site_symmetry_1
_geom_torsion_site_symmetry_2
_geom_torsion_site_symmetry_3
_geom_torsion_site_symmetry_4
_geom_torsion_publ_flag
O1 C1 C2 C3 -34.6(6) . . . . ?
C1 C2 C3 C4 39.5(6) . . . . ?
C2 C3 C4 O1 -30.4(6) . . . . ?
C6 C7 C8 O3 22.4(10) . . . . ?
C6' C7 C8 O3 -11.1(12) . . . . ?
O4 C9 C10 C10 15.1(12) . . . 2_655 ?
O2 C11 C12 C12 23.0(14) . . . 2_655 ?
C18 C13 C14 C15 -0.1(6) . . . . ?
B1 C13 C14 C15 -171.7(4) . . . . ?
C13 C14 C15 C16 -0.9(6) . . . . ?
C13 C14 C15 C19 174.9(4) . . . . ?
C14 C15 C16 C17 1.6(6) . . . . ?
C19 C15 C16 C17 -174.2(4) . . . . ?
C15 C16 C17 C18 -1.3(7) . . . . ?
C15 C16 C17 C20 178.4(5) . . . . ?
C16 C17 C18 C13 0.3(7) . . . . ?
C20 C17 C18 C13 -179.4(5) . . . . ?
C14 C13 C18 C17 0.5(6) . . . . ?
B1 C13 C18 C17 171.9(4) . . . . ?
C14 C15 C19 F15 -82.7(5) . . . . ?
C16 C15 C19 F15 93.1(5) . . . . ?
C14 C15 C19 F13 156.9(4) . . . . ?
C16 C15 C19 F13 -27.3(6) . . . . ?
C14 C15 C19 F14 36.3(5) . . . . ?
C16 C15 C19 F14 -147.9(4) . . . . ?
C16 C17 C20 F24' -119.3(15) . . . . ?
C18 C17 C20 F24' 60.4(17) . . . . ?
C16 C17 C20 F22' 24.3(14) . . . . ?
C18 C17 C20 F22' -156.1(13) . . . . ?
C16 C17 C20 F24 -168.2(8) . . . . ?
C18 C17 C20 F24 11.4(11) . . . . ?
C16 C17 C20 F23 64.6(8) . . . . ?
C18 C17 C20 F23 -115.8(7) . . . . ?
C16 C17 C20 F22 -48.7(8) . . . . ?
C18 C17 C20 F22 131.0(5) . . . . ?
C16 C17 C20 F23' 123.4(6) . . . . ?
C18 C17 C20 F23' -57.0(8) . . . . ?
C26 C21 C22 C23 0.2(6) . . . . ?
B1 C21 C22 C23 170.9(4) . . . . ?
C21 C22 C23 C24 -0.4(7) . . . . ?
C21 C22 C23 C28 -178.8(4) . . . . ?
C22 C23 C24 C25 0.4(7) . . . . ?
C28 C23 C24 C25 178.8(5) . . . . ?
C23 C24 C25 C26 -0.3(7) . . . . ?
C23 C24 C25 C27 179.6(5) . . . . ?
C24 C25 C26 C21 0.2(6) . . . . ?
C27 C25 C26 C21 -179.8(4) . . . . ?
C22 C21 C26 C25 -0.1(6) . . . . ?
B1 C21 C26 C25 -170.8(4) . . . . ?
C24 C25 C27 F8 178.5(5) . . . . ?
C26 C25 C27 F8 -1.6(7) . . . . ?
C24 C25 C27 F9 -59.3(6) . . . . ?
C26 C25 C27 F9 120.6(5) . . . . ?
C24 C25 C27 F7 55.7(6) . . . . ?
C26 C25 C27 F7 -124.4(5) . . . . ?
C24 C23 C28 F12' -113.3(7) . . . . ?
C22 C23 C28 F12' 65.1(7) . . . . ?
C24 C23 C28 F11' 12.4(9) . . . . ?
C22 C23 C28 F11' -169.1(7) . . . . ?
C24 C23 C28 F10 -168.3(7) . . . . ?
C22 C23 C28 F10 10.2(9) . . . . ?
C24 C23 C28 F11 60.2(8) . . . . ?
C22 C23 C28 F11 -121.4(6) . . . . ?
C24 C23 C28 F10' 131.2(6) . . . . ?
C22 C23 C28 F10' -50.4(7) . . . . ?
C24 C23 C28 F12 -50.4(8) . . . . ?
C22 C23 C28 F12 128.1(6) . . . . ?
C34 C29 C30 C31 0.4(5) . . . . ?
B1 C29 C30 C31 170.2(4) . . . . ?
C29 C30 C31 C32 -1.2(6) . . . . ?
C29 C30 C31 C36 179.0(4) . . . . ?
C30 C31 C32 C33 0.9(6) . . . . ?
C36 C31 C32 C33 -179.3(4) . . . . ?
C31 C32 C33 C34 0.3(6) . . . . ?
C31 C32 C33 C35 -178.2(4) . . . . ?
C32 C33 C34 C29 -1.1(6) . . . . ?
C35 C33 C34 C29 177.3(4) . . . . ?
C30 C29 C34 C33 0.8(5) . . . . ?
B1 C29 C34 C33 -169.1(3) . . . . ?
C32 C33 C35 F2' -1.1(14) . . . . ?
C34 C33 C35 F2' -179.6(13) . . . . ?
C32 C33 C35 F5' -121.8(15) . . . . ?
C34 C33 C35 F5' 59.8(15) . . . . ?
C32 C33 C35 F2 48.9(8) . . . . ?
C34 C33 C35 F2 -129.6(8) . . . . ?
C32 C33 C35 F1 172.2(5) . . . . ?
C34 C33 C35 F1 -6.2(7) . . . . ?
C32 C33 C35 F5 -69.4(7) . . . . ?
C34 C33 C35 F5 112.2(7) . . . . ?
C32 C33 C35 F1' 118.9(15) . . . . ?
C34 C33 C35 F1' -59.6(15) . . . . ?
C32 C31 C36 F4' -137(2) . . . . ?
C30 C31 C36 F4' 43(2) . . . . ?
C32 C31 C36 F3' -4(3) . . . . ?
C30 C31 C36 F3' 176(3) . . . . ?
C32 C31 C36 F3 76.4(9) . . . . ?
C30 C31 C36 F3 -103.8(8) . . . . ?
C32 C31 C36 F6 -160.6(7) . . . . ?
C30 C31 C36 F6 19.2(8) . . . . ?
C32 C31 C36 F4 -42.4(8) . . . . ?
C30 C31 C36 F4 137.4(7) . . . . ?
C32 C31 C36 F6' 110(2) . . . . ?
C30 C31 C36 F6' -70(2) . . . . ?
C42 C37 C38 C39 0.7(5) . . . . ?
B1 C37 C38 C39 172.4(4) . . . . ?
C37 C38 C39 C40 -0.3(6) . . . . ?
C37 C38 C39 C44 -176.7(4) . . . . ?
C38 C39 C40 C41 -0.6(6) . . . . ?
C44 C39 C40 C41 175.8(4) . . . . ?
C39 C40 C41 C42 1.1(6) . . . . ?
C39 C40 C41 C43 -178.4(4) . . . . ?
C40 C41 C42 C37 -0.7(6) . . . . ?
C43 C41 C42 C37 178.8(4) . . . . ?
C38 C37 C42 C41 -0.2(6) . . . . ?
B1 C37 C42 C41 -172.0(4) . . . . ?
C40 C41 C43 F21' -156(3) . . . . ?
C42 C41 C43 F21' 24(3) . . . . ?
C40 C41 C43 F20 56.7(12) . . . . ?
C42 C41 C43 F20 -122.8(11) . . . . ?
C40 C41 C43 F19 -75.6(15) . . . . ?
C42 C41 C43 F19 105.0(15) . . . . ?
C40 C41 C43 F20' 56.0(8) . . . . ?
C42 C41 C43 F20' -123.4(7) . . . . ?
C40 C41 C43 F21 165.2(9) . . . . ?
C42 C41 C43 F21 -14.3(10) . . . . ?
C40 C41 C43 F19' -44.3(15) . . . . ?
C42 C41 C43 F19' 136.3(14) . . . . ?
C40 C39 C44 F18 -78.9(6) . . . . ?
C38 C39 C44 F18 97.5(5) . . . . ?
C40 C39 C44 F16 161.0(4) . . . . ?
C38 C39 C44 F16 -22.6(6) . . . . ?
C40 C39 C44 F17 41.5(6) . . . . ?
C38 C39 C44 F17 -142.1(4) . . . . ?
O5 C45 C46 C47 6.4(14) . . . . ?
C45 C46 C47 C48 -11.0(15) . . . . ?
C46 C47 C48 O5 12.1(16) . . . . ?
C42 C37 B1 C29 -151.6(3) . . . . ?
C38 C37 B1 C29 37.2(5) . . . . ?
C42 C37 B1 C13 86.0(4) . . . . ?
C38 C37 B1 C13 -85.3(4) . . . . ?
C42 C37 B1 C21 -35.9(5) . . . . ?
C38 C37 B1 C21 152.8(3) . . . . ?
C34 C29 B1 C37 -155.9(3) . . . . ?
C30 C29 B1 C37 34.9(5) . . . . ?
C34 C29 B1 C13 -39.4(5) . . . . ?
C30 C29 B1 C13 151.4(3) . . . . ?
C34 C29 B1 C21 81.5(4) . . . . ?
C30 C29 B1 C21 -87.7(4) . . . . ?
C18 C13 B1 C37 -87.8(4) . . . . ?
C14 C13 B1 C37 83.1(4) . . . . ?
C18 C13 B1 C29 149.4(4) . . . . ?
C14 C13 B1 C29 -39.7(5) . . . . ?
C18 C13 B1 C21 34.9(5) . . . . ?
C14 C13 B1 C21 -154.2(3) . . . . ?
C22 C21 B1 C37 154.3(3) . . . . ?
C26 C21 B1 C37 -35.5(5) . . . . ?
C22 C21 B1 C29 -83.2(4) . . . . ?
C26 C21 B1 C29 87.0(4) . . . . ?
C22 C21 B1 C13 38.1(5) . . . . ?
C26 C21 B1 C13 -151.8(3) . . . . ?
C3 C4 O1 C1 8.9(5) . . . . ?
C3 C4 O1 Mg1 -172.6(3) . . . . ?
C2 C1 O1 C4 16.2(5) . . . . ?
C2 C1 O1 Mg1 -162.3(3) . . . . ?
C12 C11 O2 C11 -8.1(5) . . . 2_655 ?
C12 C11 O2 Mg1 171.9(5) . . . . ?
C6' C5 O3 C8 18.3(10) . . . . ?
C6 C5 O3 C8 -12.9(8) . . . . ?
C6' C5 O3 Mg1 -162.7(10) . . . . ?
C6 C5 O3 Mg1 166.1(7) . . . . ?
C7 C8 O3 C5 -4.8(5) . . . . ?
C7 C8 O3 Mg1 176.2(4) . . . . ?
C10 C9 O4 C9 -5.8(5) . . . 2_655 ?
C10 C9 O4 Mg1 174.2(5) . . . . ?
C47 C48 O5 C45 -8.4(14) . . . . ?
C46 C45 O5 C48 0.8(13) . . . . ?
C8 C7 C6 C5 -30.5(13) . . . . ?
O3 C5 C6 C7 27.4(13) . . . . ?
C8 C7 C6' C5 22.2(16) . . . . ?
O3 C5 C6' C7 -25.1(16) . . . . ?
C49 C49 C50 O6 -2.8(12) 2_655 . . . ?
C49 C50 O6 C50 1.1(5) . . . 2_655 ?
